data_7007929
loop_
_publ_author_name
'Ouellette, Wayne'
'Golub, Vladimir'
'O'Connor, Charles J'
'Zubieta, Jon'

_publ_section_title
;
 Solid state coordination chemistry of metal oxides: structural
 consequences of fluoride incorporation into the
 oxovanadium-copper-bisterpy-{O3P(CH2)nPO3}4- system, n= 1-5 (bisterpy
 = 2,2':4',4":2",2"'-quaterpyridyl-6', 6"-di-2-pyridine).
;
_journal_issue 2
_journal_name_full 'Dalton transactions (Cambridge, England : 2003)'
_journal_page_first 291
_journal_page_last 309
_journal_paper_doi 10.1039/b412808g
_journal_year 2005
_chemical_formula_moiety
;
[{Cu2(bisterpy)}V2F2O2(H2O)2{O3P(CH2)2PO3}2]*2H2O (2*2H2O)
;
_chemical_formula_sum 'C17 H19 Cu F N3 O9 P2 V'
_chemical_formula_weight 604.77
_chemical_name_systematic
;
?
;
_space_group_IT_number 2
_symmetry_cell_setting triclinic
_symmetry_space_group_name_Hall '-P 1'
_symmetry_space_group_name_H-M 'P -1'
_atom_sites_solution_hydrogens geom
_atom_sites_solution_primary direct
_atom_sites_solution_secondary difmap
_audit_creation_method SHELXL-97
_cell_angle_alpha 108.9150(10)
_cell_angle_beta 109.9160(10)
_cell_angle_gamma 100.4530(10)
_cell_formula_units_Z 2
_cell_length_a 10.2116(6)
_cell_length_b 10.7482(6)
_cell_length_c 11.0667(6)
_cell_measurement_reflns_used 6622
_cell_measurement_temperature 90(2)
_cell_measurement_theta_max 31.51
_cell_measurement_theta_min 2.12
_cell_volume 1020.51(10)
_computing_cell_refinement 'Bruker SMART'
_computing_data_collection 'Bruker SMART'
_computing_data_reduction 'Bruker SAINT'
_computing_molecular_graphics 'Bruker SHELXTL and CrystalMaker 5.x'
_computing_publication_material 'Bruker SHELXTL'
_computing_structure_refinement 'SHELXL-97 (Sheldrick, 1997)'
_computing_structure_solution 'SHELXS-97 (Sheldrick, 1990)'
_diffrn_ambient_temperature 90(2)
_diffrn_detector_area_resol_mean 512
_diffrn_measured_fraction_theta_full 0.976
_diffrn_measured_fraction_theta_max 0.976
_diffrn_measurement_device_type 'APEX CCD area detector'
_diffrn_measurement_method 'Phi and omega scans'
_diffrn_radiation_monochromator graphite
_diffrn_radiation_probe x-ray
_diffrn_radiation_type MoK\a
_diffrn_radiation_wavelength 0.71073
_diffrn_reflns_av_R_equivalents 0.0211
_diffrn_reflns_av_sigmaI/netI 0.0342
_diffrn_reflns_limit_h_max 14
_diffrn_reflns_limit_h_min -14
_diffrn_reflns_limit_k_max 15
_diffrn_reflns_limit_k_min -15
_diffrn_reflns_limit_l_max 15
_diffrn_reflns_limit_l_min -16
_diffrn_reflns_number 13210
_diffrn_reflns_theta_full 31.51
_diffrn_reflns_theta_max 31.51
_diffrn_reflns_theta_min 2.12
_diffrn_source 'fine-focus sealed tube'
_diffrn_standards_decay_% 0.001
_exptl_absorpt_coefficient_mu 1.727
_exptl_absorpt_correction_T_max 0.7697
_exptl_absorpt_correction_T_min 0.6254
_exptl_absorpt_correction_type multi-scan
_exptl_absorpt_process_details 'SADABS SHELXL-97 (SHELDRICK, 1997)'
_exptl_crystal_colour green
_exptl_crystal_density_diffrn 1.968
_exptl_crystal_density_method 'not measured'
_exptl_crystal_description block
_exptl_crystal_F_000 610
_exptl_crystal_size_max 0.30
_exptl_crystal_size_mid 0.18
_exptl_crystal_size_min 0.16
_refine_diff_density_max 1.192
_refine_diff_density_min -0.933
_refine_diff_density_rms 0.150
_refine_ls_extinction_method none
_refine_ls_goodness_of_fit_ref 1.058
_refine_ls_hydrogen_treatment mixed
_refine_ls_matrix_type full
_refine_ls_number_parameters 364
_refine_ls_number_reflns 6622
_refine_ls_number_restraints 0
_refine_ls_restrained_S_all 1.058
_refine_ls_R_factor_all 0.0529
_refine_ls_R_factor_gt 0.0454
_refine_ls_shift/su_max 0.000
_refine_ls_shift/su_mean 0.000
_refine_ls_structure_factor_coef Fsqd
_refine_ls_weighting_details 'calc w=1/[\s^2^(Fo^2^)+(0.0651P)^2^+2.4469P] where P=(Fo^2^+2Fc^2^)/3'
_refine_ls_weighting_scheme calc
_refine_ls_wR_factor_gt 0.1201
_refine_ls_wR_factor_ref 0.1250
_reflns_number_gt 5736
_reflns_number_total 6622
_reflns_threshold_expression >2sigma(I)
_cod_data_source_file b412808g.txt
_cod_data_source_block compound_2
_cod_depositor_comments
;
The following automatic conversions were performed:
'_symmetry_cell_setting' value 'Triclinic' changed to 'triclinic'
according to '/home/saulius/struct/CIF-dictionaries/cif_core.dic'
dictionary named 'cif_core.dic' version 2.4.1 from 2010-06-29.

Automatic conversion script
Id: cif_fix_enum 1527 2010-12-29 10:47:43Z saulius 
;
_cod_original_sg_symbol_H-M P-1
_cod_database_code 7007929

loop_
_symmetry_equiv_pos_as_xyz
'x, y, z'
'-x, -y, -z'

loop_
_atom_site_label
_atom_site_type_symbol
_atom_site_fract_x
_atom_site_fract_y
_atom_site_fract_z
_atom_site_U_iso_or_equiv
_atom_site_adp_type
_atom_site_occupancy
_atom_site_symmetry_multiplicity
_atom_site_calc_flag
_atom_site_refinement_flags
_atom_site_disorder_assembly
_atom_site_disorder_group
Cu1 Cu 0.13930(3) 0.13751(3) 0.25237(3) 0.00854(8) Uani 1 1 d . . .
V1 V 0.13388(5) 0.46182(4) 0.70865(4) 0.00976(9) Uani 1 1 d . . .
P1 P 0.29373(7) 0.02094(7) 0.49960(7) 0.01093(13) Uani 1 1 d . . .
P2 P -0.07744(7) 0.27485(7) 0.36448(7) 0.00922(12) Uani 1 1 d . . .
O1 O -0.0328(2) 0.17595(19) 0.26447(19) 0.0111(3) Uani 1 1 d . . .
O2 O 0.0555(2) 0.37427(19) 0.50287(19) 0.0122(3) Uani 1 1 d . . .
O3 O 0.1627(2) 0.64564(19) 0.7077(2) 0.0123(3) Uani 1 1 d . . .
O4 O -0.0054(2) 0.4213(2) 0.7396(2) 0.0152(4) Uani 1 1 d . . .
O5 O 0.2339(2) 0.12839(19) 0.4571(2) 0.0121(3) Uani 1 1 d . . .
O6 O 0.3041(2) -0.0892(2) 0.3721(2) 0.0148(4) Uani 1 1 d . . .
H6 H 0.3645 -0.0506 0.3513 0.022 Uiso 1 1 calc R . .
O7 O 0.4406(2) 0.0845(2) 0.6296(2) 0.0140(3) Uani 1 1 d . . .
O90 O 0.4460(2) 0.2730(2) 0.8711(2) 0.0203(4) Uani 1 1 d . . .
O91 O 0.2251(2) 0.3089(2) 0.6892(2) 0.0152(4) Uani 1 1 d . . .
N1 N 0.0320(2) -0.0720(2) 0.1324(2) 0.0096(4) Uani 1 1 d . . .
N2 N 0.2708(2) 0.0871(2) 0.1657(2) 0.0093(4) Uani 1 1 d . . .
N3 N 0.2767(2) 0.3322(2) 0.3052(2) 0.0111(4) Uani 1 1 d . . .
C1 C -0.0957(3) -0.1462(3) 0.1208(3) 0.0120(4) Uani 1 1 d . . .
C2 C -0.1523(3) -0.2905(3) 0.0483(3) 0.0127(4) Uani 1 1 d . . .
C3 C -0.0738(3) -0.3599(3) -0.0135(3) 0.0132(4) Uani 1 1 d . . .
C4 C 0.0585(3) -0.2834(3) -0.0024(3) 0.0114(4) Uani 1 1 d . . .
C5 C 0.1077(3) -0.1401(2) 0.0707(2) 0.0095(4) Uani 1 1 d . . .
C6 C 0.2434(3) -0.0465(3) 0.0853(3) 0.0093(4) Uani 1 1 d . . .
C7 C 0.3320(3) -0.0849(3) 0.0185(3) 0.0095(4) Uani 1 1 d . . .
C8 C 0.4511(3) 0.0179(2) 0.0353(2) 0.0087(4) Uani 1 1 d . . .
C9 C 0.4749(3) 0.1570(3) 0.1173(3) 0.0106(4) Uani 1 1 d . . .
C10 C 0.3811(3) 0.1879(2) 0.1803(3) 0.0100(4) Uani 1 1 d . . .
C11 C 0.3834(3) 0.3290(3) 0.2588(3) 0.0111(4) Uani 1 1 d . . .
C12 C 0.4788(3) 0.4487(3) 0.2747(3) 0.0186(5) Uani 1 1 d . . .
C13 C 0.4656(4) 0.5766(3) 0.3405(4) 0.0226(6) Uani 1 1 d . . .
C14 C 0.3568(4) 0.5798(3) 0.3868(4) 0.0234(6) Uani 1 1 d . . .
C15 C 0.2646(3) 0.4563(3) 0.3689(3) 0.0165(5) Uani 1 1 d . . .
C16 C 0.1550(3) -0.0789(3) 0.5302(3) 0.0124(4) Uani 1 1 d . . .
C17 C 0.2084(3) -0.1732(3) 0.6003(3) 0.0141(5) Uani 1 1 d . . .
F1 F 0.30002(18) 0.55678(17) 0.88977(17) 0.0156(3) Uani 1 1 d . . .
H1 H -0.146(4) -0.103(4) 0.153(4) 0.012(8) Uiso 1 1 d . . .
H2 H -0.250(4) -0.342(4) 0.033(4) 0.019(10) Uiso 1 1 d . . .
H3 H -0.111(4) -0.463(3) -0.067(3) 0.004(7) Uiso 1 1 d . . .
H4 H 0.109(4) -0.321(4) -0.042(4) 0.013(8) Uiso 1 1 d . . .
H7 H 0.307(4) -0.172(4) -0.040(4) 0.017(9) Uiso 1 1 d . . .
H9 H 0.546(4) 0.223(4) 0.130(4) 0.017(9) Uiso 1 1 d . . .
H12 H 0.555(5) 0.448(5) 0.236(5) 0.034(12) Uiso 1 1 d . . .
H13 H 0.527(6) 0.657(5) 0.350(5) 0.040(13) Uiso 1 1 d . . .
H14 H 0.344(5) 0.659(5) 0.423(5) 0.033(12) Uiso 1 1 d . . .
H15 H 0.194(6) 0.447(6) 0.397(6) 0.050(15) Uiso 1 1 d . . .
H16A H 0.070(5) -0.138(4) 0.438(4) 0.022(10) Uiso 1 1 d . . .
H17A H 0.238(5) -0.245(4) 0.537(4) 0.022(10) Uiso 1 1 d . . .
H16B H 0.127(5) -0.018(4) 0.593(4) 0.022(10) Uiso 1 1 d . . .
H17B H 0.299(5) -0.117(5) 0.697(5) 0.028(11) Uiso 1 1 d . . .

loop_
_atom_site_aniso_label
_atom_site_aniso_U_11
_atom_site_aniso_U_22
_atom_site_aniso_U_33
_atom_site_aniso_U_23
_atom_site_aniso_U_13
_atom_site_aniso_U_12
Cu1 0.00854(14) 0.00960(14) 0.00933(14) 0.00299(11) 0.00643(11) 0.00374(10)
V1 0.00971(18) 0.01043(19) 0.00876(18) 0.00326(15) 0.00428(15) 0.00324(14)
P1 0.0120(3) 0.0098(3) 0.0088(3) 0.0021(2) 0.0037(2) 0.0035(2)
P2 0.0090(3) 0.0097(3) 0.0086(3) 0.0027(2) 0.0046(2) 0.0028(2)
O1 0.0094(7) 0.0124(8) 0.0100(8) 0.0010(6) 0.0058(6) 0.0040(6)
O2 0.0124(8) 0.0126(8) 0.0097(8) 0.0032(7) 0.0043(6) 0.0037(6)
O3 0.0123(8) 0.0120(8) 0.0121(8) 0.0052(7) 0.0041(7) 0.0048(6)
O4 0.0147(9) 0.0164(9) 0.0160(9) 0.0060(7) 0.0093(7) 0.0045(7)
O5 0.0151(8) 0.0118(8) 0.0114(8) 0.0054(7) 0.0066(7) 0.0061(7)
O6 0.0144(9) 0.0151(9) 0.0117(8) 0.0018(7) 0.0066(7) 0.0030(7)
O7 0.0120(8) 0.0158(9) 0.0099(8) 0.0017(7) 0.0036(7) 0.0041(7)
O90 0.0179(9) 0.0281(11) 0.0140(9) 0.0057(8) 0.0061(8) 0.0126(8)
O91 0.0180(9) 0.0158(9) 0.0124(8) 0.0049(7) 0.0061(7) 0.0098(7)
N1 0.0091(9) 0.0123(9) 0.0091(9) 0.0040(7) 0.0059(7) 0.0045(7)
N2 0.0088(8) 0.0101(9) 0.0104(9) 0.0032(7) 0.0064(7) 0.0037(7)
N3 0.0130(9) 0.0117(9) 0.0103(9) 0.0031(8) 0.0077(8) 0.0048(8)
C1 0.0111(10) 0.0148(11) 0.0122(10) 0.0054(9) 0.0075(9) 0.0042(9)
C2 0.0101(10) 0.0134(11) 0.0142(11) 0.0058(9) 0.0059(9) 0.0016(8)
C3 0.0130(11) 0.0125(11) 0.0145(11) 0.0055(9) 0.0072(9) 0.0026(9)
C4 0.0124(10) 0.0099(10) 0.0111(10) 0.0022(8) 0.0068(9) 0.0028(8)
C5 0.0093(9) 0.0103(10) 0.0070(9) 0.0016(8) 0.0039(8) 0.0021(8)
C6 0.0090(9) 0.0110(10) 0.0091(10) 0.0033(8) 0.0057(8) 0.0036(8)
C7 0.0089(9) 0.0090(10) 0.0093(10) 0.0012(8) 0.0051(8) 0.0024(8)
C8 0.0075(9) 0.0102(10) 0.0089(10) 0.0027(8) 0.0050(8) 0.0033(8)
C9 0.0091(10) 0.0108(10) 0.0120(10) 0.0027(8) 0.0068(8) 0.0032(8)
C10 0.0097(10) 0.0083(9) 0.0106(10) 0.0009(8) 0.0060(8) 0.0024(8)
C11 0.0113(10) 0.0114(10) 0.0115(10) 0.0033(8) 0.0072(8) 0.0040(8)
C12 0.0200(13) 0.0118(11) 0.0238(14) 0.0020(10) 0.0151(11) 0.0035(10)
C13 0.0264(15) 0.0099(11) 0.0308(16) 0.0022(11) 0.0193(13) 0.0025(10)
C14 0.0289(15) 0.0106(12) 0.0334(16) 0.0026(11) 0.0224(14) 0.0066(11)
C15 0.0208(12) 0.0127(11) 0.0204(13) 0.0040(10) 0.0152(11) 0.0080(10)
C16 0.0122(10) 0.0138(11) 0.0138(11) 0.0074(9) 0.0067(9) 0.0046(9)
C17 0.0126(11) 0.0166(12) 0.0170(12) 0.0095(10) 0.0079(9) 0.0058(9)
F1 0.0156(7) 0.0147(7) 0.0113(7) 0.0032(6) 0.0026(6) 0.0043(6)

loop_
_atom_type_symbol
_atom_type_description
_atom_type_scat_dispersion_real
_atom_type_scat_dispersion_imag
_atom_type_scat_source
C C 0.0033 0.0016 'International Tables Vol C Tables 4.2.6.8 and 6.1.1.4'
H H 0.0000 0.0000 'International Tables Vol C Tables 4.2.6.8 and 6.1.1.4'
N N 0.0061 0.0033 'International Tables Vol C Tables 4.2.6.8 and 6.1.1.4'
O O 0.0106 0.0060 'International Tables Vol C Tables 4.2.6.8 and 6.1.1.4'
F F 0.0171 0.0103 'International Tables Vol C Tables 4.2.6.8 and 6.1.1.4'
P P 0.1023 0.0942 'International Tables Vol C Tables 4.2.6.8 and 6.1.1.4'
V V 0.3005 0.5294 'International Tables Vol C Tables 4.2.6.8 and 6.1.1.4'
Cu Cu 0.3201 1.2651 'International Tables Vol C Tables 4.2.6.8 and 6.1.1.4'

loop_
_geom_angle_atom_site_label_1
_geom_angle_atom_site_label_2
_geom_angle_atom_site_label_3
_geom_angle
_geom_angle_site_symmetry_1
_geom_angle_site_symmetry_3
_geom_angle_publ_flag
O1 Cu1 N2 157.97(9) . . ?
O1 Cu1 N1 94.21(8) . . ?
N2 Cu1 N1 78.80(8) . . ?
O1 Cu1 N3 102.31(8) . . ?
N2 Cu1 N3 79.13(8) . . ?
N1 Cu1 N3 155.42(8) . . ?
O1 Cu1 O5 97.21(8) . . ?
N2 Cu1 O5 104.36(8) . . ?
N1 Cu1 O5 97.39(8) . . ?
N3 Cu1 O5 98.42(8) . . ?
O4 V1 F1 105.82(9) . . ?
O4 V1 O3 109.01(9) . . ?
F1 V1 O3 84.49(8) . . ?
O4 V1 O2 104.25(9) . . ?
F1 V1 O2 149.46(8) . . ?
O3 V1 O2 90.81(8) . . ?
O4 V1 O91 109.89(10) . . ?
F1 V1 O91 83.58(8) . . ?
O3 V1 O91 141.07(9) . . ?
O2 V1 O91 81.30(8) . . ?
O7 P1 O5 113.81(11) . . ?
O7 P1 O6 110.54(11) . . ?
O5 P1 O6 110.77(11) . . ?
O7 P1 C16 110.29(12) . . ?
O5 P1 C16 106.80(12) . . ?
O6 P1 C16 104.12(12) . . ?
O1 P2 O2 111.57(10) . . ?
O1 P2 O3 110.82(11) . 2_566 ?
O2 P2 O3 111.45(11) . 2_566 ?
O1 P2 C17 108.52(12) . 2_556 ?
O2 P2 C17 109.86(12) . 2_556 ?
O3 P2 C17 104.34(12) 2_566 2_556 ?
P2 O1 Cu1 140.53(12) . . ?
P2 O2 V1 145.97(12) . . ?
P2 O3 V1 140.09(12) 2_566 . ?
P1 O5 Cu1 131.63(11) . . ?
C1 N1 C5 118.7(2) . . ?
C1 N1 Cu1 126.35(17) . . ?
C5 N1 Cu1 114.63(16) . . ?
C6 N2 C10 121.0(2) . . ?
C6 N2 Cu1 119.58(16) . . ?
C10 N2 Cu1 119.25(16) . . ?
C15 N3 C11 118.2(2) . . ?
C15 N3 Cu1 127.67(18) . . ?
C11 N3 Cu1 113.90(17) . . ?
N1 C1 C2 122.1(2) . . ?
C3 C2 C1 119.0(2) . . ?
C2 C3 C4 119.3(2) . . ?
C5 C4 C3 118.6(2) . . ?
N1 C5 C4 122.4(2) . . ?
N1 C5 C6 113.7(2) . . ?
C4 C5 C6 123.9(2) . . ?
N2 C6 C7 120.9(2) . . ?
N2 C6 C5 112.7(2) . . ?
C7 C6 C5 126.3(2) . . ?
C6 C7 C8 119.4(2) . . ?
C9 C8 C7 118.4(2) . . ?
C9 C8 C8 120.2(3) . 2_655 ?
C7 C8 C8 121.4(3) . 2_655 ?
C10 C9 C8 119.1(2) . . ?
N2 C10 C9 121.2(2) . . ?
N2 C10 C11 113.1(2) . . ?
C9 C10 C11 125.5(2) . . ?
N3 C11 C12 122.2(2) . . ?
N3 C11 C10 114.5(2) . . ?
C12 C11 C10 123.1(2) . . ?
C11 C12 C13 119.2(3) . . ?
C14 C13 C12 118.5(3) . . ?
C13 C14 C15 119.8(3) . . ?
N3 C15 C14 122.0(3) . . ?
C17 C16 P1 113.68(18) . . ?
C16 C17 P2 116.40(18) . 2_556 ?

loop_
_geom_bond_atom_site_label_1
_geom_bond_atom_site_label_2
_geom_bond_distance
_geom_bond_site_symmetry_2
_geom_bond_publ_flag
Cu1 O1 1.9142(18) . ?
Cu1 N2 1.955(2) . ?
Cu1 N1 2.051(2) . ?
Cu1 N3 2.067(2) . ?
Cu1 O5 2.1828(19) . ?
V1 O4 1.592(2) . ?
V1 F1 1.9147(17) . ?
V1 O3 1.9478(19) . ?
V1 O2 1.9513(19) . ?
V1 O91 2.0197(19) . ?
P1 O7 1.519(2) . ?
P1 O5 1.5299(19) . ?
P1 O6 1.571(2) . ?
P1 C16 1.813(3) . ?
P2 O1 1.5231(19) . ?
P2 O2 1.5252(19) . ?
P2 O3 1.5383(19) 2_566 ?
P2 C17 1.799(3) 2_556 ?
O3 P2 1.5383(19) 2_566 ?
N1 C1 1.340(3) . ?
N1 C5 1.357(3) . ?
N2 C6 1.337(3) . ?
N2 C10 1.338(3) . ?
N3 C15 1.342(3) . ?
N3 C11 1.355(3) . ?
C1 C2 1.391(4) . ?
C2 C3 1.387(4) . ?
C3 C4 1.391(3) . ?
C4 C5 1.384(3) . ?
C5 C6 1.481(3) . ?
C6 C7 1.389(3) . ?
C7 C8 1.400(3) . ?
C8 C9 1.399(3) . ?
C8 C8 1.494(5) 2_655 ?
C9 C10 1.390(3) . ?
C10 C11 1.474(3) . ?
C11 C12 1.384(4) . ?
C12 C13 1.387(4) . ?
C13 C14 1.374(4) . ?
C14 C15 1.391(4) . ?
C16 C17 1.532(4) . ?
C17 P2 1.799(3) 2_556 ?
